data_4117922
loop_
_publ_author_name
'Bidraha Bagh'
'Gabriele Schatte'
'Jennifer C. Green'
'Jens M\"uller'

_publ_contact_author_address
; Department of Chemistry
  University of Saskatchewan
  Saskatoon, Saskatchewan S7N 5C9
  Canada
;
_publ_contact_author_email jens.mueller@usask.ca
_publ_contact_author_fax '001 306 966 4730'
_publ_contact_author_name 'Dr Jens M\"uller'
_publ_contact_author_phone '001 306 966 2466'
_publ_section_title
;
 Understanding the Reactivity of Strained Sandwich Compounds with Aluminum
 or Gallium in Bridging Positions: Experiments and DFT Calculations
;
_journal_name_full 'Journal of the American Chemical Society'
_journal_page_first 7924
_journal_page_last 7936
_journal_paper_doi 10.1021/ja3019274
_journal_volume 134
_journal_year 2012
_chemical_formula_moiety 'C37 H46 Al Fe2 N, 0.5 (C6 H6)'
_chemical_formula_sum 'C40 H49 Al Fe2 N'
_chemical_formula_weight 682.48
_chemical_name_systematic
; 
 ? 
;
_space_group_IT_number 14
_symmetry_cell_setting monoclinic
_symmetry_space_group_name_Hall '-P 2ybc'
_symmetry_space_group_name_H-M 'P 1 21/c 1'
_atom_sites_solution_hydrogens geom
_atom_sites_solution_primary direct
_atom_sites_solution_secondary difmap
_cell_angle_alpha 90.00
_cell_angle_beta 101.4210(10)
_cell_angle_gamma 90.00
_cell_formula_units_Z 4
_cell_length_a 14.7365(3)
_cell_length_b 10.9109(2)
_cell_length_c 21.9806(5)
_cell_measurement_reflns_used 4893
_cell_measurement_temperature 173(2)
_cell_measurement_theta_max 68.95
_cell_measurement_theta_min 3.06
_cell_volume 3464.24(12)
_computing_cell_refinement 'Saint V7.53A and SADABS V2008/1 (Apex2, v2009.3-0; Bruker AXS)'
_computing_data_collection 'Bruker Instrument Service v2009, 9, 0, 0'
_computing_data_reduction 'Saint V7.53A and SADABS V2008/1 (Apex2, v2009.3-0, Bruker AXS)'
_computing_molecular_graphics ' Cameron (WinGX v1.80.05 2009), Ortep (SHELXTL-NT v6.14, Bruker AXS)'
_computing_publication_material 'WinGX v1.80.05 2009 (L. J. Farrugia)'
_computing_structure_refinement 'SHELXL-97 (Sheldrick, 1997)'
_computing_structure_solution
; SIR-2004 (M. C. Burla, R. Caliandro, M. Camalli, B. Carrozzini, 
  G. L. Cascarano, L. De Caro, C. Giacovazzo, G. Polidori
  and R. Spagna, 2005) 
;
_diffrn_ambient_temperature 173(2)
_diffrn_measured_fraction_theta_full 0.976
_diffrn_measured_fraction_theta_max 0.976
_diffrn_measurement_device '62mm 4K CCD camera on D85 goniostat'
_diffrn_measurement_device_type 'Proteum R Smart 6000 (Bruker AXS)'
_diffrn_measurement_method 'CCD rotation images, \f and \w scans'
_diffrn_radiation_monochromator 'Montel200 multilayer graded optics'
_diffrn_radiation_source 'Bruker AXS FR591, fine-focus rotating anode'
_diffrn_radiation_type CuK\a
_diffrn_radiation_wavelength 1.54184
_diffrn_reflns_av_R_equivalents 0.1058
_diffrn_reflns_av_sigmaI/netI 0.1132
_diffrn_reflns_limit_h_max 17
_diffrn_reflns_limit_h_min -17
_diffrn_reflns_limit_k_max 13
_diffrn_reflns_limit_k_min -12
_diffrn_reflns_limit_l_max 23
_diffrn_reflns_limit_l_min -25
_diffrn_reflns_number 20971
_diffrn_reflns_theta_full 69.77
_diffrn_reflns_theta_max 69.77
_diffrn_reflns_theta_min 3.06
_exptl_absorpt_coefficient_mu 7.161
_exptl_absorpt_correction_T_max 0.7250
_exptl_absorpt_correction_T_min 0.4253
_exptl_absorpt_correction_type multi-scan
_exptl_absorpt_process_details 'SADABS V2008/1 (Apex2, Bruker AXS)'
_exptl_crystal_colour 'intense orange'
_exptl_crystal_density_diffrn 1.309
_exptl_crystal_description rod
_exptl_crystal_F_000 1444
_exptl_crystal_size_max 0.14
_exptl_crystal_size_mid 0.08
_exptl_crystal_size_min 0.05
_refine_diff_density_max 1.458
_refine_diff_density_min -0.409
_refine_diff_density_rms 0.098
_refine_ls_extinction_method none
_refine_ls_goodness_of_fit_ref 1.031
_refine_ls_hydrogen_treatment constr
_refine_ls_matrix_type full
_refine_ls_number_parameters 405
_refine_ls_number_reflns 6374
_refine_ls_number_restraints 0
_refine_ls_restrained_S_all 1.031
_refine_ls_R_factor_all 0.0772
_refine_ls_R_factor_gt 0.0660
_refine_ls_shift/su_max 0.000
_refine_ls_shift/su_mean 0.000
_refine_ls_structure_factor_coef Fsqd
_refine_ls_weighting_details 'calc w=1/[\s^2^(Fo^2^)+(0.0965P)^2^+0.0301P] where P=(Fo^2^+2Fc^2^)/3'
_refine_ls_weighting_scheme calc
_refine_ls_wR_factor_gt 0.1673
_refine_ls_wR_factor_ref 0.1799
_reflns_number_gt 5146
_reflns_number_total 6374
_reflns_threshold_expression >2sigma(I)
_cod_data_source_file ja3019274_si_002_3.cif
_cod_data_source_block 4a
_cod_original_sg_symbol_H-M 'P 21/c'
_cod_database_code 4117922

loop_
_symmetry_equiv_pos_as_xyz
'x, y, z'
'-x, y+1/2, -z+1/2'
'-x, -y, -z'
'x, -y-1/2, z-1/2'

loop_
_atom_site_label
_atom_site_type_symbol
_atom_site_fract_x
_atom_site_fract_y
_atom_site_fract_z
_atom_site_U_iso_or_equiv
_atom_site_adp_type
_atom_site_occupancy
_atom_site_symmetry_multiplicity
_atom_site_calc_flag
_atom_site_refinement_flags
Fe1 Fe 0.57289(4) 0.24057(5) 0.12563(2) 0.0401(2) Uani 1 1 d .
Fe2 Fe 0.22434(4) -0.00108(4) 0.07775(2) 0.0396(2) Uani 1 1 d .
Al1 Al 0.33415(6) 0.28755(8) 0.15361(4) 0.0351(2) Uani 1 1 d .
N1 N 0.3186(2) 0.4528(2) 0.10958(13) 0.0405(6) Uani 1 1 d .
C1 C 0.2618(2) 0.3589(3) 0.21379(15) 0.0363(7) Uani 1 1 d .
C2 C 0.2471(2) 0.3335(3) 0.27385(14) 0.0373(7) Uani 1 1 d .
C3 C 0.1831(2) 0.4033(3) 0.29856(15) 0.0401(7) Uani 1 1 d .
H3 H 0.1736 0.3838 0.3389 0.048 Uiso 1 1 calc .
C4 C 0.1327(2) 0.5002(3) 0.26678(17) 0.0438(8) Uani 1 1 d .
C5 C 0.1502(2) 0.5283(3) 0.20852(16) 0.0435(8) Uani 1 1 d .
H5 H 0.1193 0.5954 0.1859 0.052 Uiso 1 1 calc .
C6 C 0.2125(2) 0.4589(3) 0.18315(16) 0.0401(7) Uani 1 1 d .
C7 C 0.2245(3) 0.4901(3) 0.11799(17) 0.0437(8) Uani 1 1 d .
H7A H 0.1769 0.4470 0.0873 0.052 Uiso 1 1 calc R
H7B H 0.2163 0.5794 0.1109 0.052 Uiso 1 1 calc R
C8 C 0.3027(2) 0.2325(3) 0.31443(16) 0.0403(7) Uani 1 1 d .
C9 C 0.3113(3) 0.1176(3) 0.27561(16) 0.0488(9) Uani 1 1 d .
H9A H 0.3469 0.1373 0.2436 0.059 Uiso 1 1 calc R
H9B H 0.2494 0.0891 0.2558 0.059 Uiso 1 1 calc R
H9C H 0.3432 0.0529 0.3026 0.059 Uiso 1 1 calc R
C10 C 0.3995(3) 0.2816(4) 0.3413(2) 0.0585(10) Uani 1 1 d .
H10A H 0.4297 0.3067 0.3073 0.070 Uiso 1 1 calc R
H10B H 0.4363 0.2172 0.3657 0.070 Uiso 1 1 calc R
H10C H 0.3947 0.3522 0.3680 0.070 Uiso 1 1 calc R
C11 C 0.2579(3) 0.1921(4) 0.36881(17) 0.0543(9) Uani 1 1 d .
H11A H 0.2939 0.1248 0.3913 0.065 Uiso 1 1 calc R
H11B H 0.1944 0.1645 0.3527 0.065 Uiso 1 1 calc R
H11C H 0.2569 0.2614 0.3971 0.065 Uiso 1 1 calc R
C12 C 0.0610(3) 0.5753(4) 0.29244(18) 0.0529(9) Uani 1 1 d .
C13 C 0.0457(4) 0.5283(7) 0.3542(3) 0.103(2) Uani 1 1 d .
H13A H -0.0042 0.5751 0.3669 0.123 Uiso 1 1 calc R
H13B H 0.1027 0.5378 0.3855 0.123 Uiso 1 1 calc R
H13C H 0.0286 0.4414 0.3504 0.123 Uiso 1 1 calc R
C14 C 0.0923(4) 0.7117(5) 0.2989(3) 0.0880(16) Uani 1 1 d .
H14A H 0.1059 0.7404 0.2594 0.106 Uiso 1 1 calc R
H14B H 0.1480 0.7190 0.3315 0.106 Uiso 1 1 calc R
H14C H 0.0427 0.7618 0.3099 0.106 Uiso 1 1 calc R
C15 C -0.0308(3) 0.5734(5) 0.2465(2) 0.0703(12) Uani 1 1 d .
H15A H -0.0220 0.6055 0.2065 0.084 Uiso 1 1 calc R
H15B H -0.0758 0.6245 0.2623 0.084 Uiso 1 1 calc R
H15C H -0.0538 0.4891 0.2412 0.084 Uiso 1 1 calc R
C16 C 0.3187(3) 0.4556(4) 0.04194(17) 0.0524(9) Uani 1 1 d .
H16A H 0.2980 0.5363 0.0251 0.063 Uiso 1 1 calc R
H16B H 0.2766 0.3924 0.0208 0.063 Uiso 1 1 calc R
H16C H 0.3815 0.4399 0.0353 0.063 Uiso 1 1 calc R
C17 C 0.3889(3) 0.5405(3) 0.14175(18) 0.0485(8) Uani 1 1 d .
H17A H 0.4501 0.5168 0.1347 0.058 Uiso 1 1 calc R
H17B H 0.3891 0.5394 0.1864 0.058 Uiso 1 1 calc R
H17C H 0.3738 0.6232 0.1254 0.058 Uiso 1 1 calc R
C20 C 0.4654(2) 0.2409(3) 0.17577(15) 0.0376(7) Uani 1 1 d .
C21 C 0.5445(2) 0.3093(3) 0.20688(14) 0.0407(7) Uani 1 1 d .
H21 H 0.5434 0.3934 0.2180 0.049 Uiso 1 1 calc .
C22 C 0.6249(3) 0.2335(3) 0.21874(17) 0.0467(8) Uani 1 1 d .
H22 H 0.6854 0.2580 0.2384 0.056 Uiso 1 1 calc .
C23 C 0.5979(3) 0.1155(3) 0.19588(16) 0.0460(8) Uani 1 1 d .
H23 H 0.6368 0.0456 0.1977 0.055 Uiso 1 1 calc .
C24 C 0.5015(2) 0.1207(3) 0.16949(16) 0.0424(7) Uani 1 1 d .
H24 H 0.4659 0.0534 0.1503 0.051 Uiso 1 1 calc .
C25 C 0.6705(3) 0.2015(4) 0.0749(2) 0.0624(11) Uani 1 1 d .
H25 H 0.7210 0.1469 0.0871 0.075 Uiso 1 1 calc .
C26 C 0.5819(4) 0.1704(4) 0.04061(19) 0.0657(11) Uani 1 1 d .
H26 H 0.5628 0.0911 0.0255 0.079 Uiso 1 1 calc .
C27 C 0.5265(3) 0.2776(4) 0.03255(18) 0.0573(10) Uani 1 1 d .
H27 H 0.4638 0.2827 0.0113 0.069 Uiso 1 1 calc .
C28 C 0.5815(3) 0.3761(4) 0.06196(19) 0.0565(10) Uani 1 1 d .
H28 H 0.5623 0.4589 0.0639 0.068 Uiso 1 1 calc .
C29 C 0.6705(3) 0.3282(4) 0.08789(19) 0.0601(10) Uani 1 1 d .
H29 H 0.7214 0.3738 0.1102 0.072 Uiso 1 1 calc .
C30 C 0.2601(2) 0.1839(3) 0.08890(15) 0.0405(7) Uani 1 1 d .
C31 C 0.1618(3) 0.1666(3) 0.07811(18) 0.0490(8) Uani 1 1 d .
H31 H 0.1224 0.1920 0.1052 0.059 Uiso 1 1 calc .
C32 C 0.1322(3) 0.1047(4) 0.0199(2) 0.0629(12) Uani 1 1 d .
H32 H 0.0705 0.0817 0.0021 0.076 Uiso 1 1 calc .
C33 C 0.2106(3) 0.0840(4) -0.00604(17) 0.0594(11) Uani 1 1 d .
H33 H 0.2114 0.0459 -0.0448 0.071 Uiso 1 1 calc .
C34 C 0.2884(3) 0.1304(3) 0.03614(16) 0.0463(8) Uani 1 1 d .
H34 H 0.3505 0.1265 0.0303 0.056 Uiso 1 1 calc .
C35 C 0.2972(3) -0.0975(3) 0.15099(17) 0.0520(9) Uani 1 1 d .
H35 H 0.3435 -0.0657 0.1835 0.062 Uiso 1 1 calc .
C36 C 0.3121(3) -0.1462(4) 0.0943(2) 0.0573(10) Uani 1 1 d .
H36 H 0.3702 -0.1529 0.0820 0.069 Uiso 1 1 calc .
C37 C 0.2257(3) -0.1834(3) 0.05891(18) 0.0545(10) Uani 1 1 d .
H37 H 0.2156 -0.2190 0.0187 0.065 Uiso 1 1 calc .
C38 C 0.1573(3) -0.1584(3) 0.09371(18) 0.0528(9) Uani 1 1 d .
H38 H 0.0930 -0.1749 0.0812 0.063 Uiso 1 1 calc .
C39 C 0.2014(3) -0.1043(3) 0.15084(17) 0.0505(9) Uani 1 1 d .
H39 H 0.1717 -0.0774 0.1831 0.061 Uiso 1 1 calc .
C41 C -0.0329(4) 0.9014(5) 0.5282(3) 0.0881(17) Uani 1 1 d .
H41 H -0.0558 0.8339 0.5479 0.106 Uiso 1 1 calc .
C42 C 0.0149(4) 0.8821(5) 0.4831(3) 0.0874(17) Uani 1 1 d .
H42 H 0.0258 0.8007 0.4709 0.105 Uiso 1 1 calc .
C43 C 0.0487(4) 0.9808(6) 0.4542(3) 0.0880(16) Uani 1 1 d .
H43 H 0.0827 0.9668 0.4223 0.106 Uiso 1 1 calc .

loop_
_atom_site_aniso_label
_atom_site_aniso_U_11
_atom_site_aniso_U_22
_atom_site_aniso_U_33
_atom_site_aniso_U_23
_atom_site_aniso_U_13
_atom_site_aniso_U_12
Fe1 0.0434(3) 0.0402(3) 0.0359(3) -0.0013(2) 0.0059(2) -0.0006(2)
Fe2 0.0495(3) 0.0308(3) 0.0347(3) 0.00168(19) -0.0007(2) -0.0017(2)
Al1 0.0412(5) 0.0308(5) 0.0312(5) 0.0004(4) 0.0022(4) -0.0008(4)
N1 0.0504(16) 0.0339(15) 0.0362(14) 0.0041(11) 0.0058(12) -0.0010(12)
C1 0.0381(16) 0.0315(16) 0.0370(17) -0.0001(13) 0.0017(13) 0.0001(12)
C2 0.0383(15) 0.0355(16) 0.0340(17) -0.0016(13) -0.0029(13) -0.0024(13)
C3 0.0384(16) 0.0428(18) 0.0361(17) 0.0012(14) 0.0006(13) 0.0004(14)
C4 0.0416(17) 0.047(2) 0.0398(19) -0.0038(14) 0.0018(15) 0.0051(14)
C5 0.0457(18) 0.0400(17) 0.0412(19) 0.0054(15) 0.0001(15) 0.0089(15)
C6 0.0419(17) 0.0373(17) 0.0385(18) 0.0030(14) 0.0012(14) 0.0006(14)
C7 0.0494(19) 0.0373(18) 0.0428(19) 0.0062(14) 0.0052(16) 0.0040(14)
C8 0.0475(18) 0.0367(17) 0.0342(17) 0.0012(13) 0.0024(14) 0.0054(14)
C9 0.069(2) 0.0379(18) 0.0379(18) 0.0024(14) 0.0068(17) 0.0136(16)
C10 0.051(2) 0.054(2) 0.061(2) 0.0080(19) -0.0116(19) 0.0047(18)
C11 0.071(2) 0.051(2) 0.043(2) 0.0120(17) 0.0145(18) 0.0150(19)
C12 0.049(2) 0.061(2) 0.047(2) -0.0014(18) 0.0058(17) 0.0166(18)
C13 0.097(4) 0.150(6) 0.070(3) 0.029(3) 0.035(3) 0.077(4)
C14 0.079(3) 0.068(3) 0.117(5) -0.032(3) 0.020(3) 0.013(3)
C15 0.048(2) 0.096(4) 0.064(3) -0.001(2) 0.004(2) 0.017(2)
C16 0.066(2) 0.052(2) 0.041(2) 0.0140(17) 0.0154(17) 0.0075(18)
C17 0.055(2) 0.0329(17) 0.056(2) 0.0034(16) 0.0088(17) -0.0049(15)
C20 0.0462(18) 0.0399(17) 0.0271(15) -0.0007(12) 0.0083(14) -0.0032(14)
C21 0.0468(18) 0.0419(18) 0.0318(16) -0.0059(14) 0.0040(14) -0.0004(15)
C22 0.0480(19) 0.050(2) 0.0389(19) -0.0029(15) -0.0001(16) 0.0020(16)
C23 0.0490(19) 0.0459(19) 0.0414(19) 0.0082(15) 0.0047(15) 0.0079(15)
C24 0.0480(18) 0.0350(17) 0.0431(18) -0.0003(14) 0.0066(15) -0.0036(14)
C25 0.062(2) 0.078(3) 0.054(2) -0.004(2) 0.026(2) 0.013(2)
C26 0.089(3) 0.069(3) 0.044(2) -0.011(2) 0.023(2) 0.000(2)
C27 0.067(2) 0.066(3) 0.037(2) 0.0035(18) 0.0069(18) 0.004(2)
C28 0.065(2) 0.058(2) 0.050(2) 0.0137(18) 0.0199(19) -0.0034(19)
C29 0.055(2) 0.073(3) 0.055(2) 0.009(2) 0.0188(19) -0.008(2)
C30 0.0481(18) 0.0300(16) 0.0394(18) 0.0048(13) -0.0011(14) -0.0005(14)
C31 0.0480(19) 0.0359(18) 0.059(2) 0.0024(16) 0.0003(17) -0.0014(15)
C32 0.065(2) 0.037(2) 0.070(3) 0.0065(18) -0.027(2) -0.0050(18)
C33 0.093(3) 0.043(2) 0.0316(18) 0.0063(15) -0.0140(19) -0.010(2)
C34 0.067(2) 0.0367(18) 0.0343(17) 0.0008(14) 0.0075(16) -0.0088(16)
C35 0.067(2) 0.043(2) 0.041(2) 0.0118(16) 0.0013(17) 0.0058(17)
C36 0.068(2) 0.042(2) 0.062(2) 0.0127(18) 0.010(2) 0.0125(18)
C37 0.085(3) 0.0330(18) 0.043(2) -0.0004(15) 0.006(2) -0.0004(18)
C38 0.066(2) 0.0394(19) 0.050(2) 0.0055(16) 0.0044(19) -0.0098(17)
C39 0.071(2) 0.0395(19) 0.043(2) 0.0072(15) 0.0157(18) -0.0045(17)
C41 0.089(4) 0.057(3) 0.101(4) 0.010(3) -0.021(3) -0.012(3)
C42 0.086(3) 0.054(3) 0.102(4) -0.003(3) -0.031(3) -0.004(3)
C43 0.083(3) 0.080(4) 0.087(4) -0.005(3) -0.018(3) -0.005(3)

loop_
_atom_type_symbol
_atom_type_description
_atom_type_scat_dispersion_real
_atom_type_scat_dispersion_imag
_atom_type_scat_source
C C 0.0181 0.0091 'International Tables Vol C Tables 4.2.6.8 and 6.1.1.4'
H H 0.0000 0.0000 'International Tables Vol C Tables 4.2.6.8 and 6.1.1.4'
Al Al 0.2130 0.2455 'International Tables Vol C Tables 4.2.6.8 and 6.1.1.4'
Fe Fe -1.1336 3.1974 'International Tables Vol C Tables 4.2.6.8 and 6.1.1.4'
N N 0.0311 0.0180 'International Tables Vol C Tables 4.2.6.8 and 6.1.1.4'

loop_
_geom_angle_atom_site_label_1
_geom_angle_atom_site_label_2
_geom_angle_atom_site_label_3
_geom_angle
_geom_angle_site_symmetry_1
_geom_angle_site_symmetry_3
C25 Fe1 C29 40.61(19) . .
C25 Fe1 C24 127.81(17) . .
C29 Fe1 C24 165.32(17) . .
C25 Fe1 C23 103.49(17) . .
C29 Fe1 C23 125.90(16) . .
C24 Fe1 C23 40.96(14) . .
C25 Fe1 C22 112.12(17) . .
C29 Fe1 C22 105.74(17) . .
C24 Fe1 C22 68.13(14) . .
C23 Fe1 C22 40.47(15) . .
C25 Fe1 C26 40.53(19) . .
C29 Fe1 C26 67.96(19) . .
C24 Fe1 C26 108.97(17) . .
C23 Fe1 C26 113.97(17) . .
C22 Fe1 C26 145.30(18) . .
C25 Fe1 C21 147.27(17) . .
C29 Fe1 C21 117.67(17) . .
C24 Fe1 C21 67.05(13) . .
C23 Fe1 C21 67.89(14) . .
C22 Fe1 C21 40.72(14) . .
C26 Fe1 C21 172.17(17) . .
C25 Fe1 C28 68.39(18) . .
C29 Fe1 C28 40.65(17) . .
C24 Fe1 C28 152.99(16) . .
C23 Fe1 C28 165.93(16) . .
C22 Fe1 C28 130.41(17) . .
C26 Fe1 C28 67.90(18) . .
C21 Fe1 C28 112.31(16) . .
C25 Fe1 C27 68.23(18) . .
C29 Fe1 C27 68.07(18) . .
C24 Fe1 C27 119.59(16) . .
C23 Fe1 C27 148.90(17) . .
C22 Fe1 C27 170.59(16) . .
C26 Fe1 C27 40.33(18) . .
C21 Fe1 C27 134.86(16) . .
C28 Fe1 C27 40.37(17) . .
C25 Fe1 C20 167.76(17) . .
C29 Fe1 C20 151.61(16) . .
C24 Fe1 C20 40.48(13) . .
C23 Fe1 C20 69.28(14) . .
C22 Fe1 C20 69.26(14) . .
C26 Fe1 C20 132.18(17) . .
C21 Fe1 C20 40.47(13) . .
C28 Fe1 C20 120.67(15) . .
C27 Fe1 C20 112.53(16) . .
C32 Fe2 C34 68.22(17) . .
C32 Fe2 C36 151.62(19) . .
C34 Fe2 C36 107.14(17) . .
C32 Fe2 C37 117.49(16) . .
C34 Fe2 C37 125.09(16) . .
C36 Fe2 C37 40.72(18) . .
C32 Fe2 C33 40.4(2) . .
C34 Fe2 C33 40.77(16) . .
C36 Fe2 C33 117.58(18) . .
C37 Fe2 C33 105.38(16) . .
C32 Fe2 C35 166.09(19) . .
C34 Fe2 C35 119.99(16) . .
C36 Fe2 C35 40.55(17) . .
C37 Fe2 C35 68.38(15) . .
C33 Fe2 C35 152.95(19) . .
C32 Fe2 C39 127.75(19) . .
C34 Fe2 C39 155.05(16) . .
C36 Fe2 C39 68.19(16) . .
C37 Fe2 C39 68.35(15) . .
C33 Fe2 C39 163.68(18) . .
C35 Fe2 C39 40.49(16) . .
C32 Fe2 C38 107.42(17) . .
C34 Fe2 C38 162.38(15) . .
C36 Fe2 C38 68.09(17) . .
C37 Fe2 C38 40.36(17) . .
C33 Fe2 C38 124.97(16) . .
C35 Fe2 C38 68.21(16) . .
C39 Fe2 C38 40.73(15) . .
C32 Fe2 C31 41.26(17) . .
C34 Fe2 C31 67.75(15) . .
C36 Fe2 C31 165.06(17) . .
C37 Fe2 C31 153.75(17) . .
C33 Fe2 C31 68.43(17) . .
C35 Fe2 C31 128.59(16) . .
C39 Fe2 C31 110.12(16) . .
C38 Fe2 C31 121.05(17) . .
C32 Fe2 C30 69.24(14) . .
C34 Fe2 C30 40.67(14) . .
C36 Fe2 C30 126.54(16) . .
C37 Fe2 C30 163.20(17) . .
C33 Fe2 C30 69.08(14) . .
C35 Fe2 C30 108.92(14) . .
C39 Fe2 C30 121.15(14) . .
C38 Fe2 C30 155.57(16) . .
C31 Fe2 C30 40.55(14) . .
C20 Al1 C30 114.06(14) . .
C20 Al1 C1 124.08(14) . .
C30 Al1 C1 114.03(14) . .
C20 Al1 N1 111.05(13) . .
C30 Al1 N1 99.85(13) . .
C1 Al1 N1 86.87(12) . .
C17 N1 C16 108.9(3) . .
C17 N1 C7 110.1(3) . .
C16 N1 C7 107.7(3) . .
C17 N1 Al1 110.0(2) . .
C16 N1 Al1 118.1(2) . .
C7 N1 Al1 101.69(19) . .
C2 C1 C6 116.1(3) . .
C2 C1 Al1 137.8(2) . .
C6 C1 Al1 106.0(2) . .
C3 C2 C1 119.8(3) . .
C3 C2 C8 118.9(3) . .
C1 C2 C8 121.3(3) . .
C4 C3 C2 123.3(3) . .
C4 C3 H3 118.3 . .
C2 C3 H3 118.3 . .
C5 C4 C3 116.8(3) . .
C5 C4 C12 119.3(3) . .
C3 C4 C12 124.0(3) . .
C6 C5 C4 120.5(3) . .
C6 C5 H5 119.7 . .
C4 C5 H5 119.7 . .
C5 C6 C1 123.4(3) . .
C5 C6 C7 117.8(3) . .
C1 C6 C7 118.7(3) . .
N1 C7 C6 109.9(3) . .
N1 C7 H7A 109.7 . .
C6 C7 H7A 109.7 . .
N1 C7 H7B 109.7 . .
C6 C7 H7B 109.7 . .
H7A C7 H7B 108.2 . .
C10 C8 C9 109.1(3) . .
C10 C8 C11 108.1(3) . .
C9 C8 C11 107.0(3) . .
C10 C8 C2 108.7(3) . .
C9 C8 C2 110.7(3) . .
C11 C8 C2 113.1(3) . .
C8 C9 H9A 109.5 . .
C8 C9 H9B 109.5 . .
H9A C9 H9B 109.5 . .
C8 C9 H9C 109.5 . .
H9A C9 H9C 109.5 . .
H9B C9 H9C 109.5 . .
C8 C10 H10A 109.5 . .
C8 C10 H10B 109.5 . .
H10A C10 H10B 109.5 . .
C8 C10 H10C 109.5 . .
H10A C10 H10C 109.5 . .
H10B C10 H10C 109.5 . .
C8 C11 H11A 109.5 . .
C8 C11 H11B 109.5 . .
H11A C11 H11B 109.5 . .
C8 C11 H11C 109.5 . .
H11A C11 H11C 109.5 . .
H11B C11 H11C 109.5 . .
C13 C12 C15 108.7(4) . .
C13 C12 C4 112.7(3) . .
C15 C12 C4 109.7(3) . .
C13 C12 C14 109.7(5) . .
C15 C12 C14 106.4(4) . .
C4 C12 C14 109.4(3) . .
C12 C13 H13A 109.5 . .
C12 C13 H13B 109.5 . .
H13A C13 H13B 109.5 . .
C12 C13 H13C 109.5 . .
H13A C13 H13C 109.5 . .
H13B C13 H13C 109.5 . .
C12 C14 H14A 109.5 . .
C12 C14 H14B 109.5 . .
H14A C14 H14B 109.5 . .
C12 C14 H14C 109.5 . .
H14A C14 H14C 109.5 . .
H14B C14 H14C 109.5 . .
C12 C15 H15A 109.5 . .
C12 C15 H15B 109.5 . .
H15A C15 H15B 109.5 . .
C12 C15 H15C 109.5 . .
H15A C15 H15C 109.5 . .
H15B C15 H15C 109.5 . .
N1 C16 H16A 109.5 . .
N1 C16 H16B 109.5 . .
H16A C16 H16B 109.5 . .
N1 C16 H16C 109.5 . .
H16A C16 H16C 109.5 . .
H16B C16 H16C 109.5 . .
N1 C17 H17A 109.5 . .
N1 C17 H17B 109.5 . .
H17A C17 H17B 109.5 . .
N1 C17 H17C 109.5 . .
H17A C17 H17C 109.5 . .
H17B C17 H17C 109.5 . .
C24 C20 C21 103.9(3) . .
C24 C20 Al1 125.3(2) . .
C21 C20 Al1 130.5(2) . .
C24 C20 Fe1 67.38(19) . .
C21 C20 Fe1 68.05(18) . .
Al1 C20 Fe1 132.65(17) . .
C22 C21 C20 110.6(3) . .
C22 C21 Fe1 69.07(19) . .
C20 C21 Fe1 71.48(18) . .
C22 C21 H21 124.7 . .
C20 C21 H21 124.7 . .
Fe1 C21 H21 126.3 . .
C23 C22 C21 107.5(3) . .
C23 C22 Fe1 69.7(2) . .
C21 C22 Fe1 70.20(19) . .
C23 C22 H22 126.3 . .
C21 C22 H22 126.3 . .
Fe1 C22 H22 125.4 . .
C22 C23 C24 107.2(3) . .
C22 C23 Fe1 69.8(2) . .
C24 C23 Fe1 69.46(19) . .
C22 C23 H23 126.4 . .
C24 C23 H23 126.4 . .
Fe1 C23 H23 125.9 . .
C23 C24 C20 110.8(3) . .
C23 C24 Fe1 69.58(19) . .
C20 C24 Fe1 72.14(19) . .
C23 C24 H24 124.6 . .
C20 C24 H24 124.6 . .
Fe1 C24 H24 125.3 . .
C29 C25 C26 107.8(4) . .
C29 C25 Fe1 69.9(2) . .
C26 C25 Fe1 70.4(2) . .
C29 C25 H25 126.1 . .
C26 C25 H25 126.1 . .
Fe1 C25 H25 125.3 . .
C25 C26 C27 108.5(4) . .
C25 C26 Fe1 69.1(2) . .
C27 C26 Fe1 70.5(2) . .
C25 C26 H26 125.7 . .
C27 C26 H26 125.7 . .
Fe1 C26 H26 126.3 . .
C26 C27 C28 107.7(4) . .
C26 C27 Fe1 69.2(2) . .
C28 C27 Fe1 69.5(2) . .
C26 C27 H27 126.2 . .
C28 C27 H27 126.2 . .
Fe1 C27 H27 126.7 . .
C29 C28 C27 107.6(4) . .
C29 C28 Fe1 68.9(2) . .
C27 C28 Fe1 70.1(2) . .
C29 C28 H28 126.2 . .
C27 C28 H28 126.2 . .
Fe1 C28 H28 126.4 . .
C25 C29 C28 108.4(4) . .
C25 C29 Fe1 69.5(2) . .
C28 C29 Fe1 70.5(2) . .
C25 C29 H29 125.8 . .
C28 C29 H29 125.8 . .
Fe1 C29 H29 125.8 . .
C34 C30 C31 105.0(3) . .
C34 C30 Al1 127.6(3) . .
C31 C30 Al1 126.3(3) . .
C34 C30 Fe2 67.55(19) . .
C31 C30 Fe2 68.27(19) . .
Al1 C30 Fe2 136.95(17) . .
C30 C31 C32 109.1(3) . .
C30 C31 Fe2 71.2(2) . .
C32 C31 Fe2 68.5(2) . .
C30 C31 H31 125.4 . .
C32 C31 H31 125.4 . .
Fe2 C31 H31 126.4 . .
C33 C32 C31 108.0(3) . .
C33 C32 Fe2 70.2(2) . .
C31 C32 Fe2 70.2(2) . .
C33 C32 H32 126.0 . .
C31 C32 H32 126.0 . .
Fe2 C32 H32 125.2 . .
C32 C33 C34 107.5(3) . .
C32 C33 Fe2 69.4(2) . .
C34 C33 Fe2 69.4(2) . .
C32 C33 H33 126.2 . .
C34 C33 H33 126.2 . .
Fe2 C33 H33 126.5 . .
C33 C34 C30 110.3(4) . .
C33 C34 Fe2 69.8(2) . .
C30 C34 Fe2 71.78(19) . .
C33 C34 H34 124.8 . .
C30 C34 H34 124.8 . .
Fe2 C34 H34 125.2 . .
C36 C35 C39 107.9(4) . .
C36 C35 Fe2 69.4(2) . .
C39 C35 Fe2 69.9(2) . .
C36 C35 H35 126.0 . .
C39 C35 H35 126.0 . .
Fe2 C35 H35 126.3 . .
C35 C36 C37 108.3(4) . .
C35 C36 Fe2 70.1(2) . .
C37 C36 Fe2 69.7(2) . .
C35 C36 H36 125.9 . .
C37 C36 H36 125.9 . .
Fe2 C36 H36 125.9 . .
C38 C37 C36 108.0(3) . .
C38 C37 Fe2 70.3(2) . .
C36 C37 Fe2 69.6(2) . .
C38 C37 H37 126.0 . .
C36 C37 H37 126.0 . .
Fe2 C37 H37 125.7 . .
C37 C38 C39 108.0(4) . .
C37 C38 Fe2 69.4(2) . .
C39 C38 Fe2 69.6(2) . .
C37 C38 H38 126.0 . .
C39 C38 H38 126.0 . .
Fe2 C38 H38 126.6 . .
C35 C39 C38 107.7(3) . .
C35 C39 Fe2 69.7(2) . .
C38 C39 Fe2 69.7(2) . .
C35 C39 H39 126.1 . .
C38 C39 H39 126.1 . .
Fe2 C39 H39 126.1 . .
C42 C41 C43 119.9(6) . 3_576
C42 C41 H41 120.1 . .
C43 C41 H41 120.1 3_576 .
C41 C42 C43 120.2(5) . .
C41 C42 H42 119.9 . .
C43 C42 H42 119.9 . .
C41 C43 C42 119.9(6) 3_576 .
C41 C43 H43 120.1 3_576 .
C42 C43 H43 120.1 . .

loop_
_geom_bond_atom_site_label_1
_geom_bond_atom_site_label_2
_geom_bond_distance
_geom_bond_site_symmetry_2
Fe1 C25 2.031(4) .
Fe1 C29 2.036(4) .
Fe1 C24 2.037(3) .
Fe1 C23 2.039(3) .
Fe1 C22 2.040(4) .
Fe1 C26 2.048(4) .
Fe1 C21 2.055(3) .
Fe1 C28 2.057(4) .
Fe1 C27 2.065(4) .
Fe1 C20 2.101(3) .
Fe2 C32 2.027(4) .
Fe2 C34 2.032(3) .
Fe2 C36 2.032(4) .
Fe2 C37 2.033(4) .
Fe2 C33 2.037(4) .
Fe2 C35 2.041(4) .
Fe2 C39 2.044(3) .
Fe2 C38 2.045(4) .
Fe2 C31 2.049(4) .
Fe2 C30 2.088(3) .
Al1 C20 1.966(4) .
Al1 C30 1.969(3) .
Al1 C1 2.012(3) .
Al1 N1 2.038(3) .
N1 C17 1.482(5) .
N1 C16 1.487(5) .
N1 C7 1.492(5) .
C1 C2 1.407(5) .
C1 C6 1.407(5) .
C2 C3 1.402(5) .
C2 C8 1.546(5) .
C3 C4 1.397(5) .
C3 H3 0.9500 .
C4 C5 1.390(5) .
C4 C12 1.530(5) .
C5 C6 1.389(5) .
C5 H5 0.9500 .
C6 C7 1.516(5) .
C7 H7A 0.9900 .
C7 H7B 0.9900 .
C8 C10 1.529(5) .
C8 C9 1.537(5) .
C8 C11 1.540(5) .
C9 H9A 0.9800 .
C9 H9B 0.9800 .
C9 H9C 0.9800 .
C10 H10A 0.9800 .
C10 H10B 0.9800 .
C10 H10C 0.9800 .
C11 H11A 0.9800 .
C11 H11B 0.9800 .
C11 H11C 0.9800 .
C12 C13 1.510(7) .
C12 C15 1.519(6) .
C12 C14 1.557(7) .
C13 H13A 0.9800 .
C13 H13B 0.9800 .
C13 H13C 0.9800 .
C14 H14A 0.9800 .
C14 H14B 0.9800 .
C14 H14C 0.9800 .
C15 H15A 0.9800 .
C15 H15B 0.9800 .
C15 H15C 0.9800 .
C16 H16A 0.9800 .
C16 H16B 0.9800 .
C16 H16C 0.9800 .
C17 H17A 0.9800 .
C17 H17B 0.9800 .
C17 H17C 0.9800 .
C20 C24 1.433(5) .
C20 C21 1.438(5) .
C21 C22 1.425(5) .
C21 H21 0.9500 .
C22 C23 1.411(5) .
C22 H22 0.9500 .
C23 C24 1.426(5) .
C23 H23 0.9500 .
C24 H24 0.9500 .
C25 C29 1.411(7) .
C25 C26 1.413(7) .
C25 H25 0.9500 .
C26 C27 1.418(7) .
C26 H26 0.9500 .
C27 C28 1.422(6) .
C27 H27 0.9500 .
C28 C29 1.422(6) .
C28 H28 0.9500 .
C29 H29 0.9500 .
C30 C34 1.432(5) .
C30 C31 1.434(5) .
C31 C32 1.436(6) .
C31 H31 0.9500 .
C32 C33 1.404(7) .
C32 H32 0.9500 .
C33 C34 1.417(5) .
C33 H33 0.9500 .
C34 H34 0.9500 .
C35 C36 1.411(6) .
C35 C39 1.414(6) .
C35 H35 0.9500 .
C36 C37 1.414(6) .
C36 H36 0.9500 .
C37 C38 1.407(6) .
C37 H37 0.9500 .
C38 C39 1.423(6) .
C38 H38 0.9500 .
C39 H39 0.9500 .
C41 C42 1.342(9) .
C41 C43 1.375(8) 3_576
C41 H41 0.9500 .
C42 C43 1.393(8) .
C42 H42 0.9500 .
C43 C41 1.375(8) 3_576
C43 H43 0.9500 .

loop_
_geom_torsion_atom_site_label_1
_geom_torsion_atom_site_label_2
_geom_torsion_atom_site_label_3
_geom_torsion_atom_site_label_4
_geom_torsion
_geom_torsion_site_symmetry_1
_geom_torsion_site_symmetry_4
C20 Al1 N1 C17 -43.7(3) . .
C30 Al1 N1 C17 -164.3(2) . .
C1 Al1 N1 C17 81.8(2) . .
C20 Al1 N1 C16 82.2(3) . .
C30 Al1 N1 C16 -38.5(3) . .
C1 Al1 N1 C16 -152.3(3) . .
C20 Al1 N1 C7 -160.3(2) . .
C30 Al1 N1 C7 79.0(2) . .
C1 Al1 N1 C7 -34.9(2) . .
C20 Al1 C1 C2 -48.1(4) . .
C30 Al1 C1 C2 99.1(4) . .
N1 Al1 C1 C2 -161.5(3) . .
C20 Al1 C1 C6 134.1(2) . .
C30 Al1 C1 C6 -78.7(2) . .
N1 Al1 C1 C6 20.7(2) . .
C6 C1 C2 C3 2.6(4) . .
Al1 C1 C2 C3 -174.9(3) . .
C6 C1 C2 C8 -175.2(3) . .
Al1 C1 C2 C8 7.2(5) . .
C1 C2 C3 C4 -0.9(5) . .
C8 C2 C3 C4 177.0(3) . .
C2 C3 C4 C5 -1.7(5) . .
C2 C3 C4 C12 178.5(3) . .
C3 C4 C5 C6 2.4(5) . .
C12 C4 C5 C6 -177.7(3) . .
C4 C5 C6 C1 -0.7(5) . .
C4 C5 C6 C7 176.7(3) . .
C2 C1 C6 C5 -1.9(5) . .
Al1 C1 C6 C5 176.4(3) . .
C2 C1 C6 C7 -179.3(3) . .
Al1 C1 C6 C7 -1.0(4) . .
C17 N1 C7 C6 -75.4(3) . .
C16 N1 C7 C6 165.9(3) . .
Al1 N1 C7 C6 41.1(3) . .
C5 C6 C7 N1 153.5(3) . .
C1 C6 C7 N1 -29.0(4) . .
C3 C2 C8 C10 -100.6(4) . .
C1 C2 C8 C10 77.3(4) . .
C3 C2 C8 C9 139.6(3) . .
C1 C2 C8 C9 -42.5(4) . .
C3 C2 C8 C11 19.5(4) . .
C1 C2 C8 C11 -162.6(3) . .
C5 C4 C12 C13 176.3(4) . .
C3 C4 C12 C13 -3.9(6) . .
C5 C4 C12 C15 55.0(5) . .
C3 C4 C12 C15 -125.2(4) . .
C5 C4 C12 C14 -61.3(5) . .
C3 C4 C12 C14 118.5(4) . .
C30 Al1 C20 C24 -26.2(3) . .
C1 Al1 C20 C24 121.0(3) . .
N1 Al1 C20 C24 -138.0(3) . .
C30 Al1 C20 C21 161.3(3) . .
C1 Al1 C20 C21 -51.5(4) . .
N1 Al1 C20 C21 49.4(3) . .
C30 Al1 C20 Fe1 64.5(3) . .
C1 Al1 C20 Fe1 -148.29(19) . .
N1 Al1 C20 Fe1 -47.3(3) . .
C25 Fe1 C20 C24 18.6(8) . .
C29 Fe1 C20 C24 -165.0(3) . .
C23 Fe1 C20 C24 -36.8(2) . .
C22 Fe1 C20 C24 -80.2(2) . .
C26 Fe1 C20 C24 67.3(3) . .
C21 Fe1 C20 C24 -116.6(3) . .
C28 Fe1 C20 C24 154.2(2) . .
C27 Fe1 C20 C24 109.7(2) . .
C25 Fe1 C20 C21 135.3(7) . .
C29 Fe1 C20 C21 -48.4(4) . .
C24 Fe1 C20 C21 116.6(3) . .
C23 Fe1 C20 C21 79.8(2) . .
C22 Fe1 C20 C21 36.4(2) . .
C26 Fe1 C20 C21 -176.1(2) . .
C28 Fe1 C20 C21 -89.1(2) . .
C27 Fe1 C20 C21 -133.7(2) . .
C25 Fe1 C20 Al1 -99.3(8) . .
C29 Fe1 C20 Al1 77.1(4) . .
C24 Fe1 C20 Al1 -117.9(3) . .
C23 Fe1 C20 Al1 -154.7(3) . .
C22 Fe1 C20 Al1 161.9(3) . .
C26 Fe1 C20 Al1 -50.6(3) . .
C21 Fe1 C20 Al1 125.5(3) . .
C28 Fe1 C20 Al1 36.3(3) . .
C27 Fe1 C20 Al1 -8.2(3) . .
C24 C20 C21 C22 0.1(4) . .
Al1 C20 C21 C22 173.8(2) . .
Fe1 C20 C21 C22 -58.1(2) . .
C24 C20 C21 Fe1 58.2(2) . .
Al1 C20 C21 Fe1 -128.0(3) . .
C25 Fe1 C21 C22 -42.3(4) . .
C29 Fe1 C21 C22 -82.0(3) . .
C24 Fe1 C21 C22 82.6(2) . .
C23 Fe1 C21 C22 38.1(2) . .
C28 Fe1 C21 C22 -126.7(2) . .
C27 Fe1 C21 C22 -167.8(2) . .
C20 Fe1 C21 C22 121.7(3) . .
C25 Fe1 C21 C20 -164.0(3) . .
C29 Fe1 C21 C20 156.3(2) . .
C24 Fe1 C21 C20 -39.1(2) . .
C23 Fe1 C21 C20 -83.6(2) . .
C22 Fe1 C21 C20 -121.7(3) . .
C28 Fe1 C21 C20 111.6(2) . .
C27 Fe1 C21 C20 70.5(3) . .
C20 C21 C22 C23 -0.5(4) . .
Fe1 C21 C22 C23 -60.1(2) . .
C20 C21 C22 Fe1 59.5(2) . .
C25 Fe1 C22 C23 -84.9(3) . .
C29 Fe1 C22 C23 -127.5(2) . .
C24 Fe1 C22 C23 38.4(2) . .
C26 Fe1 C22 C23 -53.6(4) . .
C21 Fe1 C22 C23 118.2(3) . .
C28 Fe1 C22 C23 -164.8(2) . .
C20 Fe1 C22 C23 82.0(2) . .
C25 Fe1 C22 C21 156.9(2) . .
C29 Fe1 C22 C21 114.3(2) . .
C24 Fe1 C22 C21 -79.8(2) . .
C23 Fe1 C22 C21 -118.2(3) . .
C26 Fe1 C22 C21 -171.8(3) . .
C28 Fe1 C22 C21 77.0(3) . .
C20 Fe1 C22 C21 -36.2(2) . .
C21 C22 C23 C24 0.7(4) . .
Fe1 C22 C23 C24 -59.6(2) . .
C21 C22 C23 Fe1 60.4(2) . .
C25 Fe1 C23 C22 108.4(2) . .
C29 Fe1 C23 C22 70.6(3) . .
C24 Fe1 C23 C22 -118.3(3) . .
C26 Fe1 C23 C22 149.9(2) . .
C21 Fe1 C23 C22 -38.4(2) . .
C28 Fe1 C23 C22 55.3(7) . .
C27 Fe1 C23 C22 178.5(3) . .
C20 Fe1 C23 C22 -81.9(2) . .
C25 Fe1 C23 C24 -133.3(2) . .
C29 Fe1 C23 C24 -171.1(2) . .
C22 Fe1 C23 C24 118.3(3) . .
C26 Fe1 C23 C24 -91.7(3) . .
C21 Fe1 C23 C24 80.0(2) . .
C28 Fe1 C23 C24 173.7(6) . .
C27 Fe1 C23 C24 -63.2(4) . .
C20 Fe1 C23 C24 36.4(2) . .
C22 C23 C24 C20 -0.7(4) . .
Fe1 C23 C24 C20 -60.5(2) . .
C22 C23 C24 Fe1 59.9(2) . .
C21 C20 C24 C23 0.4(4) . .
Al1 C20 C24 C23 -173.8(2) . .
Fe1 C20 C24 C23 59.0(2) . .
C21 C20 C24 Fe1 -58.7(2) . .
Al1 C20 C24 Fe1 127.2(2) . .
C25 Fe1 C24 C23 63.7(3) . .
C29 Fe1 C24 C23 29.7(7) . .
C22 Fe1 C24 C23 -38.0(2) . .
C26 Fe1 C24 C23 105.0(2) . .
C21 Fe1 C24 C23 -82.2(2) . .
C28 Fe1 C24 C23 -176.6(3) . .
C27 Fe1 C24 C23 148.0(2) . .
C20 Fe1 C24 C23 -121.2(3) . .
C25 Fe1 C24 C20 -175.1(2) . .
C29 Fe1 C24 C20 151.0(6) . .
C23 Fe1 C24 C20 121.2(3) . .
C22 Fe1 C24 C20 83.3(2) . .
C26 Fe1 C24 C20 -133.7(2) . .
C21 Fe1 C24 C20 39.1(2) . .
C28 Fe1 C24 C20 -55.4(4) . .
C27 Fe1 C24 C20 -90.8(2) . .
C24 Fe1 C25 C29 -167.5(2) . .
C23 Fe1 C25 C29 -130.3(3) . .
C22 Fe1 C25 C29 -88.6(3) . .
C26 Fe1 C25 C29 118.5(4) . .
C21 Fe1 C25 C29 -60.3(4) . .
C28 Fe1 C25 C29 37.7(3) . .
C27 Fe1 C25 C29 81.2(3) . .
C20 Fe1 C25 C29 177.3(7) . .
C29 Fe1 C25 C26 -118.5(4) . .
C24 Fe1 C25 C26 74.1(3) . .
C23 Fe1 C25 C26 111.2(3) . .
C22 Fe1 C25 C26 152.9(3) . .
C21 Fe1 C25 C26 -178.8(3) . .
C28 Fe1 C25 C26 -80.8(3) . .
C27 Fe1 C25 C26 -37.2(3) . .
C20 Fe1 C25 C26 58.8(8) . .
C29 C25 C26 C27 -0.4(5) . .
Fe1 C25 C26 C27 59.6(3) . .
C29 C25 C26 Fe1 -60.1(3) . .
C29 Fe1 C26 C25 38.1(3) . .
C24 Fe1 C26 C25 -126.6(3) . .
C23 Fe1 C26 C25 -82.7(3) . .
C22 Fe1 C26 C25 -47.8(4) . .
C28 Fe1 C26 C25 82.1(3) . .
C27 Fe1 C26 C25 119.7(4) . .
C20 Fe1 C26 C25 -165.8(3) . .
C25 Fe1 C26 C27 -119.7(4) . .
C29 Fe1 C26 C27 -81.6(3) . .
C24 Fe1 C26 C27 113.7(3) . .
C23 Fe1 C26 C27 157.6(3) . .
C22 Fe1 C26 C27 -167.6(3) . .
C28 Fe1 C26 C27 -37.6(3) . .
C20 Fe1 C26 C27 74.4(3) . .
C25 C26 C27 C28 0.3(5) . .
Fe1 C26 C27 C28 59.1(3) . .
C25 C26 C27 Fe1 -58.8(3) . .
C25 Fe1 C27 C26 37.4(3) . .
C29 Fe1 C27 C26 81.3(3) . .
C24 Fe1 C27 C26 -84.8(3) . .
C23 Fe1 C27 C26 -42.5(4) . .
C21 Fe1 C27 C26 -170.9(3) . .
C28 Fe1 C27 C26 119.2(4) . .
C20 Fe1 C27 C26 -129.4(3) . .
C25 Fe1 C27 C28 -81.8(3) . .
C29 Fe1 C27 C28 -37.9(3) . .
C24 Fe1 C27 C28 156.0(2) . .
C23 Fe1 C27 C28 -161.7(3) . .
C26 Fe1 C27 C28 -119.2(4) . .
C21 Fe1 C27 C28 69.9(3) . .
C20 Fe1 C27 C28 111.4(2) . .
C26 C27 C28 C29 0.0(4) . .
Fe1 C27 C28 C29 58.9(3) . .
C26 C27 C28 Fe1 -58.9(3) . .
C25 Fe1 C28 C29 -37.6(3) . .
C24 Fe1 C28 C29 -170.1(3) . .
C23 Fe1 C28 C29 19.1(8) . .
C22 Fe1 C28 C29 63.6(3) . .
C26 Fe1 C28 C29 -81.4(3) . .
C21 Fe1 C28 C29 107.0(3) . .
C27 Fe1 C28 C29 -119.0(4) . .
C20 Fe1 C28 C29 151.6(2) . .
C25 Fe1 C28 C27 81.4(3) . .
C29 Fe1 C28 C27 119.0(4) . .
C24 Fe1 C28 C27 -51.1(4) . .
C23 Fe1 C28 C27 138.1(6) . .
C22 Fe1 C28 C27 -177.4(2) . .
C26 Fe1 C28 C27 37.6(3) . .
C21 Fe1 C28 C27 -134.0(2) . .
C20 Fe1 C28 C27 -89.4(3) . .
C26 C25 C29 C28 0.4(4) . .
Fe1 C25 C29 C28 -60.0(3) . .
C26 C25 C29 Fe1 60.4(3) . .
C27 C28 C29 C25 -0.2(4) . .
Fe1 C28 C29 C25 59.4(3) . .
C27 C28 C29 Fe1 -59.6(3) . .
C24 Fe1 C29 C25 42.6(7) . .
C23 Fe1 C29 C25 66.3(3) . .
C22 Fe1 C29 C25 105.8(3) . .
C26 Fe1 C29 C25 -38.0(3) . .
C21 Fe1 C29 C25 148.0(2) . .
C28 Fe1 C29 C25 -119.3(4) . .
C27 Fe1 C29 C25 -81.7(3) . .
C20 Fe1 C29 C25 -178.8(3) . .
C25 Fe1 C29 C28 119.3(4) . .
C24 Fe1 C29 C28 162.0(6) . .
C23 Fe1 C29 C28 -174.4(2) . .
C22 Fe1 C29 C28 -134.9(3) . .
C26 Fe1 C29 C28 81.3(3) . .
C21 Fe1 C29 C28 -92.7(3) . .
C27 Fe1 C29 C28 37.6(3) . .
C20 Fe1 C29 C28 -59.5(4) . .
C20 Al1 C30 C34 -36.2(3) . .
C1 Al1 C30 C34 173.3(3) . .
N1 Al1 C30 C34 82.3(3) . .
C20 Al1 C30 C31 157.2(3) . .
C1 Al1 C30 C31 6.6(3) . .
N1 Al1 C30 C31 -84.3(3) . .
C20 Al1 C30 Fe2 60.6(3) . .
C1 Al1 C30 Fe2 -89.9(3) . .
N1 Al1 C30 Fe2 179.1(2) . .
C32 Fe2 C30 C34 -80.3(3) . .
C36 Fe2 C30 C34 72.5(3) . .
C37 Fe2 C30 C34 36.6(5) . .
C33 Fe2 C30 C34 -36.9(2) . .
C35 Fe2 C30 C34 114.3(2) . .
C39 Fe2 C30 C34 157.3(2) . .
C38 Fe2 C30 C34 -166.9(3) . .
C31 Fe2 C30 C34 -117.8(3) . .
C32 Fe2 C30 C31 37.5(2) . .
C34 Fe2 C30 C31 117.8(3) . .
C36 Fe2 C30 C31 -169.6(2) . .
C37 Fe2 C30 C31 154.4(5) . .
C33 Fe2 C30 C31 80.9(3) . .
C35 Fe2 C30 C31 -127.9(2) . .
C39 Fe2 C30 C31 -84.9(3) . .
C38 Fe2 C30 C31 -49.1(4) . .
C32 Fe2 C30 Al1 158.0(3) . .
C34 Fe2 C30 Al1 -121.7(4) . .
C36 Fe2 C30 Al1 -49.1(3) . .
C37 Fe2 C30 Al1 -85.1(5) . .
C33 Fe2 C30 Al1 -158.6(3) . .
C35 Fe2 C30 Al1 -7.4(3) . .
C39 Fe2 C30 Al1 35.6(3) . .
C38 Fe2 C30 Al1 71.4(5) . .
C31 Fe2 C30 Al1 120.5(4) . .
C34 C30 C31 C32 -0.4(4) . .
Al1 C30 C31 C32 168.7(3) . .
Fe2 C30 C31 C32 -58.2(3) . .
C34 C30 C31 Fe2 57.8(2) . .
Al1 C30 C31 Fe2 -133.1(3) . .
C32 Fe2 C31 C30 -120.4(3) . .
C34 Fe2 C31 C30 -38.5(2) . .
C36 Fe2 C31 C30 34.1(7) . .
C37 Fe2 C31 C30 -163.6(3) . .
C33 Fe2 C31 C30 -82.6(2) . .
C35 Fe2 C31 C30 72.9(3) . .
C39 Fe2 C31 C30 114.8(2) . .
C38 Fe2 C31 C30 158.6(2) . .
C34 Fe2 C31 C32 81.9(3) . .
C36 Fe2 C31 C32 154.5(6) . .
C37 Fe2 C31 C32 -43.2(5) . .
C33 Fe2 C31 C32 37.8(3) . .
C35 Fe2 C31 C32 -166.8(3) . .
C39 Fe2 C31 C32 -124.8(3) . .
C38 Fe2 C31 C32 -81.0(3) . .
C30 Fe2 C31 C32 120.4(3) . .
C30 C31 C32 C33 -0.5(4) . .
Fe2 C31 C32 C33 -60.3(3) . .
C30 C31 C32 Fe2 59.8(3) . .
C34 Fe2 C32 C33 38.0(2) . .
C36 Fe2 C32 C33 -47.9(4) . .
C37 Fe2 C32 C33 -81.4(3) . .
C35 Fe2 C32 C33 166.7(6) . .
C39 Fe2 C32 C33 -164.3(2) . .
C38 Fe2 C32 C33 -123.9(2) . .
C31 Fe2 C32 C33 118.6(3) . .
C30 Fe2 C32 C33 81.7(2) . .
C34 Fe2 C32 C31 -80.6(2) . .
C36 Fe2 C32 C31 -166.5(3) . .
C37 Fe2 C32 C31 160.0(2) . .
C33 Fe2 C32 C31 -118.6(3) . .
C35 Fe2 C32 C31 48.1(7) . .
C39 Fe2 C32 C31 77.1(3) . .
C38 Fe2 C32 C31 117.5(2) . .
C30 Fe2 C32 C31 -36.8(2) . .
C31 C32 C33 C34 1.1(4) . .
Fe2 C32 C33 C34 -59.2(3) . .
C31 C32 C33 Fe2 60.3(3) . .
C34 Fe2 C33 C32 -119.0(3) . .
C36 Fe2 C33 C32 156.5(2) . .
C37 Fe2 C33 C32 114.5(2) . .
C35 Fe2 C33 C32 -173.0(3) . .
C39 Fe2 C33 C32 49.5(7) . .
C38 Fe2 C33 C32 75.1(3) . .
C31 Fe2 C33 C32 -38.5(2) . .
C30 Fe2 C33 C32 -82.2(2) . .
C32 Fe2 C33 C34 119.0(3) . .
C36 Fe2 C33 C34 -84.4(3) . .
C37 Fe2 C33 C34 -126.4(3) . .
C35 Fe2 C33 C34 -54.0(4) . .
C39 Fe2 C33 C34 168.5(5) . .
C38 Fe2 C33 C34 -165.9(2) . .
C31 Fe2 C33 C34 80.5(2) . .
C30 Fe2 C33 C34 36.9(2) . .
C32 C33 C34 C30 -1.4(4) . .
Fe2 C33 C34 C30 -60.6(2) . .
C32 C33 C34 Fe2 59.2(3) . .
C31 C30 C34 C33 1.1(4) . .
Al1 C30 C34 C33 -167.8(3) . .
Fe2 C30 C34 C33 59.4(3) . .
C31 C30 C34 Fe2 -58.3(2) . .
Al1 C30 C34 Fe2 132.8(3) . .
C32 Fe2 C34 C33 -37.6(3) . .
C36 Fe2 C34 C33 112.6(3) . .
C37 Fe2 C34 C33 71.4(3) . .
C35 Fe2 C34 C33 154.9(3) . .
C39 Fe2 C34 C33 -172.4(4) . .
C38 Fe2 C34 C33 41.2(6) . .
C31 Fe2 C34 C33 -82.3(3) . .
C30 Fe2 C34 C33 -120.7(3) . .
C32 Fe2 C34 C30 83.1(2) . .
C36 Fe2 C34 C30 -126.7(2) . .
C37 Fe2 C34 C30 -167.9(2) . .
C33 Fe2 C34 C30 120.7(3) . .
C35 Fe2 C34 C30 -84.4(2) . .
C39 Fe2 C34 C30 -51.7(5) . .
C38 Fe2 C34 C30 161.9(5) . .
C31 Fe2 C34 C30 38.4(2) . .
C32 Fe2 C35 C36 155.5(6) . .
C34 Fe2 C35 C36 -81.3(3) . .
C37 Fe2 C35 C36 37.7(3) . .
C33 Fe2 C35 C36 -43.7(5) . .
C39 Fe2 C35 C36 119.3(3) . .
C38 Fe2 C35 C36 81.3(3) . .
C31 Fe2 C35 C36 -165.6(2) . .
C30 Fe2 C35 C36 -124.6(2) . .
C32 Fe2 C35 C39 36.2(7) . .
C34 Fe2 C35 C39 159.4(2) . .
C36 Fe2 C35 C39 -119.3(3) . .
C37 Fe2 C35 C39 -81.5(3) . .
C33 Fe2 C35 C39 -163.0(3) . .
C38 Fe2 C35 C39 -37.9(2) . .
C31 Fe2 C35 C39 75.1(3) . .
C30 Fe2 C35 C39 116.1(2) . .
C39 C35 C36 C37 0.0(4) . .
Fe2 C35 C36 C37 -59.4(3) . .
C39 C35 C36 Fe2 59.4(3) . .
C32 Fe2 C36 C35 -167.9(3) . .
C34 Fe2 C36 C35 116.4(2) . .
C37 Fe2 C36 C35 -119.3(3) . .
C33 Fe2 C36 C35 159.2(2) . .
C39 Fe2 C36 C35 -37.6(2) . .
C38 Fe2 C36 C35 -81.6(3) . .
C31 Fe2 C36 C35 48.8(7) . .
C30 Fe2 C36 C35 75.8(3) . .
C32 Fe2 C36 C37 -48.6(5) . .
C34 Fe2 C36 C37 -124.3(2) . .
C33 Fe2 C36 C37 -81.5(3) . .
C35 Fe2 C36 C37 119.3(3) . .
C39 Fe2 C36 C37 81.7(2) . .
C38 Fe2 C36 C37 37.7(2) . .
C31 Fe2 C36 C37 168.1(6) . .
C30 Fe2 C36 C37 -164.9(2) . .
C35 C36 C37 C38 -0.3(4) . .
Fe2 C36 C37 C38 -60.0(3) . .
C35 C36 C37 Fe2 59.7(3) . .
C32 Fe2 C37 C38 -84.8(3) . .
C34 Fe2 C37 C38 -166.4(2) . .
C36 Fe2 C37 C38 118.9(3) . .
C33 Fe2 C37 C38 -126.5(3) . .
C35 Fe2 C37 C38 81.4(2) . .
C39 Fe2 C37 C38 37.6(2) . .
C31 Fe2 C37 C38 -54.2(4) . .
C30 Fe2 C37 C38 165.3(4) . .
C32 Fe2 C37 C36 156.3(3) . .
C34 Fe2 C37 C36 74.7(3) . .
C33 Fe2 C37 C36 114.6(3) . .
C35 Fe2 C37 C36 -37.6(2) . .
C39 Fe2 C37 C36 -81.3(3) . .
C38 Fe2 C37 C36 -118.9(3) . .
C31 Fe2 C37 C36 -173.1(3) . .
C30 Fe2 C37 C36 46.3(6) . .
C36 C37 C38 C39 0.6(4) . .
Fe2 C37 C38 C39 -59.0(3) . .
C36 C37 C38 Fe2 59.6(3) . .
C32 Fe2 C38 C37 112.2(3) . .
C34 Fe2 C38 C37 39.5(6) . .
C36 Fe2 C38 C37 -38.0(2) . .
C33 Fe2 C38 C37 71.1(3) . .
C35 Fe2 C38 C37 -81.8(3) . .
C39 Fe2 C38 C37 -119.6(3) . .
C31 Fe2 C38 C37 155.3(2) . .
C30 Fe2 C38 C37 -169.8(3) . .
C32 Fe2 C38 C39 -128.2(3) . .
C34 Fe2 C38 C39 159.0(5) . .
C36 Fe2 C38 C39 81.6(3) . .
C37 Fe2 C38 C39 119.6(3) . .
C33 Fe2 C38 C39 -169.3(3) . .
C35 Fe2 C38 C39 37.7(2) . .
C31 Fe2 C38 C39 -85.2(3) . .
C30 Fe2 C38 C39 -50.2(5) . .
C36 C35 C39 C38 0.4(4) . .
Fe2 C35 C39 C38 59.5(3) . .
C36 C35 C39 Fe2 -59.1(3) . .
C37 C38 C39 C35 -0.6(4) . .
Fe2 C38 C39 C35 -59.5(3) . .
C37 C38 C39 Fe2 58.9(3) . .
C32 Fe2 C39 C35 -169.7(2) . .
C34 Fe2 C39 C35 -46.2(5) . .
C36 Fe2 C39 C35 37.6(2) . .
C37 Fe2 C39 C35 81.6(3) . .
C33 Fe2 C39 C35 151.7(6) . .
C38 Fe2 C39 C35 118.9(3) . .
C31 Fe2 C39 C35 -126.4(2) . .
C30 Fe2 C39 C35 -82.8(3) . .
C32 Fe2 C39 C38 71.4(3) . .
C34 Fe2 C39 C38 -165.1(3) . .
C36 Fe2 C39 C38 -81.3(3) . .
C37 Fe2 C39 C38 -37.3(3) . .
C33 Fe2 C39 C38 32.8(7) . .
C35 Fe2 C39 C38 -118.9(3) . .
C31 Fe2 C39 C38 114.6(3) . .
C30 Fe2 C39 C38 158.2(2) . .
C43 C41 C42 C43 0.1(9) 3_576 .
C41 C42 C43 C41 -0.1(9) . 3_576
